data_7008691
loop_
_publ_author_name
'Patel, Denish V.'
'Mihalcik, David J.'
'Kreisel, Kevin A.'
'Yap, Glenn P. A.'
'Zakharov, Lev N.'
'Kassel, W. Scott'
'Rheingold, Arnold L.'
'Rabinovich, Daniel'

_publ_section_title
;
 Tris(mercaptoimidazolyl)borate complexes of the coinage metals:
 syntheses and molecular structures of the first gold compounds and
 related copper and silver derivatives.
;
_journal_issue 14
_journal_name_full 'Dalton transactions (Cambridge, England : 2003)'
_journal_page_first 2410
_journal_page_last 2416
_journal_paper_doi 10.1039/b506046j
_journal_year 2005
_chemical_formula_sum 'C63 H89 Au2 B2 N12 S6'
_chemical_formula_weight 1622.38
_chemical_name_systematic
;
?
;
_space_group_IT_number 15
_symmetry_cell_setting monoclinic
_symmetry_space_group_name_Hall '-C 2yc'
_symmetry_space_group_name_H-M 'C 1 2/c 1'
_atom_sites_solution_hydrogens geom
_atom_sites_solution_primary direct
_atom_sites_solution_secondary difmap
_audit_creation_method SHELXL-97
_cell_angle_alpha 90.00
_cell_angle_beta 114.016(3)
_cell_angle_gamma 90.00
_cell_formula_units_Z 8
_cell_length_a 32.118(9)
_cell_length_b 18.662(5)
_cell_length_c 25.695(7)
_cell_measurement_reflns_used 954
_cell_measurement_temperature 120(2)
_cell_measurement_theta_max 19.02
_cell_measurement_theta_min 2.35
_cell_volume 14068(7)
_computing_cell_refinement 'SHELXTL, Sheldrick (2001)'
_computing_data_collection 'SMART, Bruker (2002)'
_computing_data_reduction 'SHELXTL, Sheldrick (2001)'
_computing_molecular_graphics 'SHELXTL, Sheldrick (2001)'
_computing_publication_material 'SHELXTL, Sheldrick (2001)'
_computing_structure_refinement 'SHELXL-97 (Sheldrick, 1997)'
_computing_structure_solution 'SHELXS-97 (Sheldrick, 1990)'
_diffrn_ambient_temperature 120(2)
_diffrn_detector_area_resol_mean 836.6
_diffrn_measured_fraction_theta_full 0.996
_diffrn_measured_fraction_theta_max 0.996
_diffrn_measurement_device_type 'Bruker AXS APEX diffractometer'
_diffrn_measurement_method \w
_diffrn_radiation_monochromator graphite
_diffrn_radiation_source 'fine-focus sealed tube'
_diffrn_radiation_type MoK\a
_diffrn_radiation_wavelength 0.71073
_diffrn_reflns_av_R_equivalents 0.0769
_diffrn_reflns_av_sigmaI/netI 0.0919
_diffrn_reflns_limit_h_max 35
_diffrn_reflns_limit_h_min -35
_diffrn_reflns_limit_k_max 20
_diffrn_reflns_limit_k_min -20
_diffrn_reflns_limit_l_max 28
_diffrn_reflns_limit_l_min -27
_diffrn_reflns_number 28782
_diffrn_reflns_theta_full 23.26
_diffrn_reflns_theta_max 23.26
_diffrn_reflns_theta_min 1.39
_diffrn_standards_decay_% <1
_exptl_absorpt_coefficient_mu 4.391
_exptl_absorpt_correction_T_max 0.8439
_exptl_absorpt_correction_T_min 0.6437
_exptl_absorpt_correction_type multi-scan
_exptl_absorpt_process_details 'SADABS, Sheldrick (2003)'
_exptl_crystal_colour colorless
_exptl_crystal_density_diffrn 1.532
_exptl_crystal_density_method 'not measured'
_exptl_crystal_description plate
_exptl_crystal_F_000 6520
_exptl_crystal_size_max 0.11
_exptl_crystal_size_mid 0.07
_exptl_crystal_size_min 0.04
_refine_diff_density_max 1.113
_refine_diff_density_min -0.682
_refine_diff_density_rms 0.149
_refine_ls_extinction_method none
_refine_ls_goodness_of_fit_ref 1.013
_refine_ls_hydrogen_treatment constr
_refine_ls_matrix_type full
_refine_ls_number_parameters 784
_refine_ls_number_reflns 10079
_refine_ls_number_restraints 0
_refine_ls_restrained_S_all 1.013
_refine_ls_R_factor_all 0.0712
_refine_ls_R_factor_gt 0.0445
_refine_ls_shift/su_max 0.002
_refine_ls_shift/su_mean 0.000
_refine_ls_structure_factor_coef Fsqd
_refine_ls_weighting_details 'calc w=1/[\s^2^(Fo^2^)+(0.0208P)^2^] where P=(Fo^2^+2Fc^2^)/3'
_refine_ls_weighting_scheme calc
_refine_ls_wR_factor_gt 0.0786
_refine_ls_wR_factor_ref 0.0891
_reflns_number_gt 7432
_reflns_number_total 10079
_reflns_threshold_expression >2sigma(I)
_cod_data_source_file b506046j.txt
_cod_data_source_block danr067
_cod_depositor_comments
;
The following automatic conversions were performed:
'_symmetry_cell_setting' value 'Monoclinic' changed to 'monoclinic'
according to '/home/saulius/struct/CIF-dictionaries/cif_core.dic'
dictionary named 'cif_core.dic' version 2.4.1 from 2010-06-29.

Automatic conversion script
Id: cif_fix_enum 1527 2010-12-29 10:47:43Z saulius 
;
_cod_original_sg_symbol_H-M C2/c
_cod_database_code 7008691

loop_
_symmetry_equiv_pos_as_xyz
'x, y, z'
'-x, y, -z+1/2'
'x+1/2, y+1/2, z'
'-x+1/2, y+1/2, -z+1/2'
'-x, -y, -z'
'x, -y, z-1/2'
'-x+1/2, -y+1/2, -z'
'x+1/2, -y+1/2, z-1/2'

loop_
_atom_site_label
_atom_site_type_symbol
_atom_site_fract_x
_atom_site_fract_y
_atom_site_fract_z
_atom_site_U_iso_or_equiv
_atom_site_adp_type
_atom_site_occupancy
_atom_site_symmetry_multiplicity
_atom_site_calc_flag
_atom_site_refinement_flags
_atom_site_disorder_assembly
_atom_site_disorder_group
Au1 Au 0.091895(11) 0.433534(17) 1.042244(13) 0.02162(10) Uani 1 1 d . . .
Au2 Au 0.158367(11) 0.412542(18) 0.929171(13) 0.02256(10) Uani 1 1 d . . .
B1 B 0.1746(3) 0.5608(6) 1.0279(4) 0.028(3) Uani 1 1 d . . .
H1 H 0.1724 0.5132 1.0444 0.033 Uiso 1 1 calc R . .
B2 B 0.0696(3) 0.2966(5) 0.9344(3) 0.018(2) Uani 1 1 d . . .
H2A H 0.0657 0.3497 0.9357 0.022 Uiso 1 1 calc R . .
C1 C 0.0897(3) 0.5629(4) 0.9636(3) 0.0178(19) Uani 1 1 d . . .
C2 C 0.1340(3) 0.5842(4) 0.9189(3) 0.027(2) Uani 1 1 d . . .
H2 H 0.1606 0.5915 0.9121 0.033 Uiso 1 1 calc R . .
C3 C 0.0909(3) 0.5864(4) 0.8795(3) 0.025(2) Uani 1 1 d . . .
H3 H 0.0816 0.5955 0.8399 0.030 Uiso 1 1 calc R . .
C4 C 0.0115(3) 0.5691(4) 0.8784(3) 0.025(2) Uani 1 1 d . . .
C5 C -0.0052(3) 0.4980(4) 0.8928(3) 0.031(2) Uani 1 1 d . . .
H5A H 0.0097 0.4581 0.8823 0.046 Uiso 1 1 calc R . .
H5B H -0.0383 0.4943 0.8716 0.046 Uiso 1 1 calc R . .
H5C H 0.0024 0.4961 0.9338 0.046 Uiso 1 1 calc R . .
C6 C -0.0083(3) 0.6336(4) 0.8973(3) 0.028(2) Uani 1 1 d . . .
H6A H 0.0002 0.6310 0.9384 0.042 Uiso 1 1 calc R . .
H6B H -0.0416 0.6332 0.8772 0.042 Uiso 1 1 calc R . .
H6C H 0.0037 0.6779 0.8882 0.042 Uiso 1 1 calc R . .
C7 C -0.0025(3) 0.5724(4) 0.8146(3) 0.030(2) Uani 1 1 d . . .
H7A H 0.0064 0.6188 0.8044 0.045 Uiso 1 1 calc R . .
H7B H -0.0356 0.5667 0.7950 0.045 Uiso 1 1 calc R . .
H7C H 0.0126 0.5338 0.8030 0.045 Uiso 1 1 calc R . .
C8 C 0.1740(3) 0.6919(5) 1.0667(3) 0.021(2) Uani 1 1 d . . .
C9 C 0.1943(3) 0.6027(5) 1.1282(3) 0.026(2) Uani 1 1 d . . .
H9 H 0.1998 0.5556 1.1434 0.032 Uiso 1 1 calc R . .
C10 C 0.2010(3) 0.6613(5) 1.1585(3) 0.035(2) Uani 1 1 d . . .
H10 H 0.2120 0.6641 1.1988 0.041 Uiso 1 1 calc R . .
C11 C 0.1956(3) 0.7957(5) 1.1376(3) 0.029(2) Uani 1 1 d . . .
C12 C 0.2151(3) 0.8005(5) 1.2020(3) 0.045(3) Uani 1 1 d . . .
H12A H 0.1946 0.7766 1.2161 0.068 Uiso 1 1 calc R . .
H12B H 0.2184 0.8510 1.2135 0.068 Uiso 1 1 calc R . .
H12C H 0.2450 0.7771 1.2181 0.068 Uiso 1 1 calc R . .
C13 C 0.2310(3) 0.8259(5) 1.1175(4) 0.047(3) Uani 1 1 d . . .
H13A H 0.2588 0.7968 1.1332 0.071 Uiso 1 1 calc R . .
H13B H 0.2382 0.8755 1.1306 0.071 Uiso 1 1 calc R . .
H13C H 0.2186 0.8246 1.0758 0.071 Uiso 1 1 calc R . .
C14 C 0.1513(3) 0.8351(5) 1.1132(4) 0.043(3) Uani 1 1 d . . .
H14A H 0.1381 0.8307 1.0716 0.065 Uiso 1 1 calc R . .
H14B H 0.1565 0.8858 1.1237 0.065 Uiso 1 1 calc R . .
H14C H 0.1303 0.8147 1.1281 0.065 Uiso 1 1 calc R . .
C15 C 0.2443(3) 0.5066(4) 1.0138(3) 0.021(2) Uani 1 1 d . . .
C16 C 0.2455(3) 0.6240(4) 1.0234(3) 0.023(2) Uani 1 1 d . . .
H16 H 0.2363 0.6716 1.0264 0.028 Uiso 1 1 calc R . .
C17 C 0.2858(3) 0.6045(4) 1.0242(3) 0.029(2) Uani 1 1 d . . .
H17 H 0.3102 0.6358 1.0280 0.034 Uiso 1 1 calc R . .
C18 C 0.3257(3) 0.4890(4) 1.0199(3) 0.023(2) Uani 1 1 d . . .
C19 C 0.3407(3) 0.4349(4) 1.0689(3) 0.029(2) Uani 1 1 d . . .
H19A H 0.3491 0.4603 1.1051 0.043 Uiso 1 1 calc R . .
H19B H 0.3670 0.4077 1.0694 0.043 Uiso 1 1 calc R . .
H19C H 0.3155 0.4018 1.0635 0.043 Uiso 1 1 calc R . .
C20 C 0.3131(3) 0.4524(4) 0.9622(3) 0.031(2) Uani 1 1 d . . .
H20A H 0.2858 0.4229 0.9534 0.047 Uiso 1 1 calc R . .
H20B H 0.3384 0.4221 0.9636 0.047 Uiso 1 1 calc R . .
H20C H 0.3069 0.4890 0.9325 0.047 Uiso 1 1 calc R . .
C21 C 0.3654(3) 0.5391(4) 1.0307(4) 0.032(2) Uani 1 1 d . . .
H21A H 0.3585 0.5705 0.9977 0.049 Uiso 1 1 calc R . .
H21B H 0.3928 0.5109 1.0369 0.049 Uiso 1 1 calc R . .
H21C H 0.3707 0.5682 1.0646 0.049 Uiso 1 1 calc R . .
C22 C 0.0772(3) 0.3168(4) 0.8382(3) 0.022(2) Uani 1 1 d . . .
C23 C 0.0545(3) 0.2081(4) 0.8502(3) 0.025(2) Uani 1 1 d . . .
H23 H 0.0463 0.1680 0.8668 0.030 Uiso 1 1 calc R . .
C24 C 0.0570(3) 0.2095(5) 0.7988(3) 0.032(2) Uani 1 1 d . . .
H24 H 0.0501 0.1710 0.7724 0.039 Uiso 1 1 calc R . .
C25 C 0.0799(3) 0.3000(5) 0.7404(3) 0.026(2) Uani 1 1 d . . .
C26 C 0.0483(3) 0.3609(4) 0.7101(3) 0.032(2) Uani 1 1 d . . .
H26A H 0.0166 0.3459 0.6991 0.048 Uiso 1 1 calc R . .
H26B H 0.0530 0.3741 0.6760 0.048 Uiso 1 1 calc R . .
H26C H 0.0548 0.4024 0.7357 0.048 Uiso 1 1 calc R . .
C27 C 0.1301(3) 0.3200(5) 0.7601(3) 0.038(3) Uani 1 1 d . . .
H27A H 0.1380 0.3572 0.7895 0.057 Uiso 1 1 calc R . .
H27B H 0.1356 0.3380 0.7276 0.057 Uiso 1 1 calc R . .
H27C H 0.1490 0.2775 0.7759 0.057 Uiso 1 1 calc R . .
C28 C 0.0691(3) 0.2363(4) 0.6995(3) 0.035(2) Uani 1 1 d . . .
H28A H 0.0881 0.1954 0.7191 0.052 Uiso 1 1 calc R . .
H28B H 0.0753 0.2493 0.6664 0.052 Uiso 1 1 calc R . .
H28C H 0.0369 0.2233 0.6868 0.052 Uiso 1 1 calc R . .
C29 C 0.0340(3) 0.1937(4) 0.9737(3) 0.020(2) Uani 1 1 d . . .
C30 C -0.0014(3) 0.2994(5) 0.9534(3) 0.023(2) Uani 1 1 d . . .
H30 H -0.0093 0.3469 0.9397 0.027 Uiso 1 1 calc R . .
C31 C -0.0221(3) 0.2602(4) 0.9794(3) 0.021(2) Uani 1 1 d . . .
H31 H -0.0474 0.2744 0.9871 0.026 Uiso 1 1 calc R . .
C32 C -0.0108(3) 0.1353(4) 1.0247(3) 0.023(2) Uani 1 1 d . . .
C33 C 0.0311(3) 0.1098(4) 1.0740(3) 0.035(2) Uani 1 1 d . . .
H33A H 0.0521 0.0879 1.0597 0.052 Uiso 1 1 calc R . .
H33B H 0.0224 0.0744 1.0959 0.052 Uiso 1 1 calc R . .
H33C H 0.0461 0.1506 1.0985 0.052 Uiso 1 1 calc R . .
C34 C -0.0347(3) 0.0770(4) 0.9812(4) 0.035(2) Uani 1 1 d . . .
H34A H -0.0643 0.0947 0.9541 0.052 Uiso 1 1 calc R . .
H34B H -0.0392 0.0346 1.0009 0.052 Uiso 1 1 calc R . .
H34C H -0.0158 0.0641 0.9607 0.052 Uiso 1 1 calc R . .
C35 C -0.0446(3) 0.1652(5) 1.0482(4) 0.038(2) Uani 1 1 d . . .
H35A H -0.0302 0.2045 1.0748 0.056 Uiso 1 1 calc R . .
H35B H -0.0532 0.1270 1.0682 0.056 Uiso 1 1 calc R . .
H35C H -0.0719 0.1831 1.0166 0.056 Uiso 1 1 calc R . .
C36 C 0.1367(3) 0.2850(4) 1.0344(3) 0.0169(19) Uani 1 1 d . . .
C37 C 0.1518(3) 0.2481(4) 0.9621(3) 0.021(2) Uani 1 1 d . . .
H37 H 0.1486 0.2384 0.9244 0.026 Uiso 1 1 calc R . .
C38 C 0.1895(3) 0.2365(4) 1.0106(3) 0.025(2) Uani 1 1 d . . .
H38 H 0.2172 0.2156 1.0131 0.030 Uiso 1 1 calc R . .
C39 C 0.2132(3) 0.2582(5) 1.1167(3) 0.031(2) Uani 1 1 d . . .
C40 C 0.2198(3) 0.3331(5) 1.1407(3) 0.040(3) Uani 1 1 d . . .
H40A H 0.2290 0.3649 1.1169 0.059 Uiso 1 1 calc R . .
H40B H 0.2436 0.3327 1.1796 0.059 Uiso 1 1 calc R . .
H40C H 0.1912 0.3503 1.1413 0.059 Uiso 1 1 calc R . .
C41 C 0.2592(3) 0.2304(6) 1.1194(4) 0.056(3) Uani 1 1 d . . .
H41A H 0.2551 0.1821 1.1029 0.083 Uiso 1 1 calc R . .
H41B H 0.2813 0.2287 1.1591 0.083 Uiso 1 1 calc R . .
H41C H 0.2703 0.2625 1.0977 0.083 Uiso 1 1 calc R . .
C42 C 0.1951(3) 0.2064(5) 1.1486(3) 0.044(3) Uani 1 1 d . . .
H42A H 0.1677 0.2266 1.1506 0.065 Uiso 1 1 calc R . .
H42B H 0.2184 0.1989 1.1872 0.065 Uiso 1 1 calc R . .
H42C H 0.1877 0.1605 1.1283 0.065 Uiso 1 1 calc R . .
C43 C -0.0217(4) 0.0162(6) 0.7858(5) 0.062(3) Uani 1 1 d . . .
H43 H -0.0367 0.0175 0.8109 0.075 Uiso 1 1 calc R . .
C44 C -0.0466(4) 0.0147(6) 0.7289(6) 0.065(3) Uani 1 1 d . . .
H44 H -0.0789 0.0127 0.7143 0.079 Uiso 1 1 calc R . .
C45 C -0.0253(4) 0.0160(5) 0.6923(5) 0.059(3) Uani 1 1 d . . .
H45 H -0.0427 0.0167 0.6523 0.070 Uiso 1 1 calc R . .
C46 C 0.8672(5) 0.2802(7) 0.2106(9) 0.095(5) Uani 1 1 d . . .
H46 H 0.8431 0.3117 0.2078 0.114 Uiso 1 1 calc R . .
C47 C 0.9006(7) 0.2625(10) 0.2634(7) 0.115(7) Uani 1 1 d . . .
H47 H 0.9003 0.2804 0.2978 0.138 Uiso 1 1 calc R . .
C48 C 0.9355(6) 0.2158(10) 0.2629(7) 0.121(6) Uani 1 1 d . . .
H48 H 0.9590 0.1998 0.2975 0.145 Uiso 1 1 calc R . .
C49 C 0.9345(5) 0.1943(9) 0.2106(8) 0.108(6) Uani 1 1 d . . .
H49 H 0.9587 0.1657 0.2098 0.130 Uiso 1 1 calc R . .
C50 C 0.9014(7) 0.2120(11) 0.1630(10) 0.129(8) Uani 1 1 d . . .
H50 H 0.9012 0.1950 0.1281 0.154 Uiso 1 1 calc R . .
C51 C 0.8691(7) 0.2523(10) 0.1628(7) 0.113(6) Uani 1 1 d . . .
H51 H 0.8450 0.2632 0.1272 0.136 Uiso 1 1 calc R . .
C52 C -0.1434(6) -0.0706(12) 0.7801(8) 0.097(6) Uani 1 1 d . . .
H52 H -0.1297 -0.1065 0.8081 0.117 Uiso 1 1 calc R . .
C53 C -0.1384(6) -0.0045(15) 0.7939(8) 0.111(8) Uani 1 1 d . . .
H53A H -0.1225 0.0065 0.8332 0.133 Uiso 1 1 calc R . .
C54 C -0.1528(8) 0.0478(10) 0.7597(13) 0.121(10) Uani 1 1 d . . .
H54 H -0.1464 0.0957 0.7730 0.145 Uiso 1 1 calc R . .
C55 C -0.1772(6) 0.0341(13) 0.7043(9) 0.105(7) Uani 1 1 d . . .
H55 H -0.1879 0.0727 0.6781 0.126 Uiso 1 1 calc R . .
C56 C -0.1870(4) -0.0353(14) 0.6849(6) 0.090(6) Uani 1 1 d . . .
H56 H -0.2055 -0.0463 0.6462 0.108 Uiso 1 1 calc R . .
C57 C -0.1679(6) -0.0888(7) 0.7262(9) 0.086(5) Uani 1 1 d . . .
H57 H -0.1725 -0.1379 0.7156 0.103 Uiso 1 1 calc R . .
C58 C 0.2342(4) 0.5127(6) 0.3021(5) 0.057(3) Uani 1 1 d . . .
H58 H 0.2638 0.5313 0.3238 0.068 Uiso 1 1 calc R . .
C59 C 0.2223(4) 0.4899(6) 0.2478(5) 0.061(4) Uani 1 1 d . . .
H59 H 0.2438 0.4921 0.2311 0.073 Uiso 1 1 calc R . .
C60 C 0.1792(4) 0.4636(6) 0.2167(5) 0.065(3) Uani 1 1 d . . .
H60 H 0.1708 0.4478 0.1787 0.077 Uiso 1 1 calc R . .
C61 C 0.1491(4) 0.4605(6) 0.2407(5) 0.064(3) Uani 1 1 d . . .
H61 H 0.1191 0.4433 0.2193 0.076 Uiso 1 1 calc R . .
C62 C 0.1612(4) 0.4817(6) 0.2949(5) 0.066(4) Uani 1 1 d . . .
H62 H 0.1401 0.4778 0.3121 0.080 Uiso 1 1 calc R . .
C63 C 0.2028(5) 0.5082(6) 0.3248(5) 0.060(3) Uani 1 1 d . . .
H63 H 0.2105 0.5243 0.3627 0.071 Uiso 1 1 calc R . .
N1 N 0.0624(2) 0.5730(3) 0.9071(2) 0.0172(15) Uani 1 1 d . . .
N2 N 0.1331(2) 0.5699(3) 0.9703(3) 0.0182(16) Uani 1 1 d . . .
N3 N 0.1783(2) 0.6190(3) 1.0712(3) 0.0210(16) Uani 1 1 d . . .
N4 N 0.1890(2) 0.7182(3) 1.1208(3) 0.0218(17) Uani 1 1 d . . .
N5 N 0.2197(2) 0.5629(3) 1.0176(3) 0.0218(16) Uani 1 1 d . . .
N6 N 0.2858(2) 0.5310(4) 1.0185(2) 0.0200(16) Uani 1 1 d . . .
N7 N 0.0660(2) 0.2758(4) 0.8742(3) 0.0216(16) Uani 1 1 d . . .
N8 N 0.0715(2) 0.2775(4) 0.7918(3) 0.0232(17) Uani 1 1 d . . .
N9 N 0.0334(2) 0.2593(3) 0.9496(2) 0.0168(16) Uani 1 1 d . . .
N10 N 0.0003(2) 0.1950(3) 0.9930(3) 0.0220(17) Uani 1 1 d . . .
N11 N 0.1191(2) 0.2763(3) 0.9774(3) 0.0203(16) Uani 1 1 d . . .
N12 N 0.1802(2) 0.2606(4) 1.0558(3) 0.0268(18) Uani 1 1 d . . .
S1 S 0.07230(7) 0.55088(11) 1.01854(8) 0.0220(5) Uani 1 1 d . . .
S2 S 0.15377(7) 0.73714(12) 1.00382(8) 0.0271(6) Uani 1 1 d . . .
S3 S 0.22717(7) 0.41736(11) 1.00619(9) 0.0252(5) Uani 1 1 d . . .
S4 S 0.09141(7) 0.40709(12) 0.84883(8) 0.0260(5) Uani 1 1 d . . .
S5 S 0.06822(7) 0.12549(12) 0.97445(9) 0.0287(6) Uani 1 1 d . . .
S6 S 0.10695(8) 0.31688(12) 1.07230(8) 0.0265(6) Uani 1 1 d . . .

loop_
_atom_site_aniso_label
_atom_site_aniso_U_11
_atom_site_aniso_U_22
_atom_site_aniso_U_33
_atom_site_aniso_U_23
_atom_site_aniso_U_13
_atom_site_aniso_U_12
Au1 0.0252(2) 0.0201(2) 0.02271(17) -0.00017(15) 0.01298(15) 0.00050(16)
Au2 0.02230(19) 0.0187(2) 0.02852(19) -0.00207(15) 0.01229(15) -0.00315(16)
B1 0.030(6) 0.027(7) 0.030(6) 0.004(5) 0.017(5) 0.005(5)
B2 0.019(5) 0.019(6) 0.019(5) -0.002(4) 0.011(4) -0.002(4)
C1 0.022(5) 0.013(5) 0.030(5) -0.003(4) 0.023(4) 0.000(4)
C2 0.034(6) 0.017(5) 0.040(5) 0.004(4) 0.023(5) 0.003(4)
C3 0.036(6) 0.024(6) 0.017(4) -0.003(4) 0.013(4) -0.005(4)
C4 0.019(5) 0.025(6) 0.031(5) -0.004(4) 0.010(4) 0.004(4)
C5 0.029(5) 0.027(6) 0.037(5) -0.007(4) 0.013(4) 0.001(4)
C6 0.021(5) 0.038(6) 0.026(5) -0.008(4) 0.009(4) -0.003(4)
C7 0.027(5) 0.034(6) 0.030(5) -0.005(4) 0.013(4) -0.007(4)
C8 0.014(5) 0.029(6) 0.026(5) -0.008(4) 0.012(4) -0.001(4)
C9 0.027(5) 0.024(6) 0.027(5) 0.007(4) 0.009(4) 0.001(4)
C10 0.043(6) 0.038(7) 0.019(5) 0.000(5) 0.009(4) -0.005(5)
C11 0.045(6) 0.020(6) 0.025(5) -0.009(4) 0.019(5) -0.004(5)
C12 0.063(7) 0.045(7) 0.026(5) -0.015(5) 0.017(5) -0.002(6)
C13 0.069(8) 0.031(7) 0.039(6) -0.020(5) 0.019(6) -0.013(6)
C14 0.062(7) 0.035(7) 0.036(6) -0.004(5) 0.022(5) 0.017(5)
C15 0.021(5) 0.018(5) 0.026(5) -0.005(4) 0.014(4) -0.001(4)
C16 0.026(5) 0.004(5) 0.041(5) -0.007(4) 0.014(4) -0.004(4)
C17 0.027(5) 0.012(6) 0.050(6) 0.002(4) 0.019(5) 0.001(4)
C18 0.013(5) 0.021(5) 0.033(5) 0.003(4) 0.007(4) -0.004(4)
C19 0.033(5) 0.024(6) 0.030(5) 0.000(4) 0.014(4) -0.003(5)
C20 0.029(5) 0.032(6) 0.035(5) 0.002(4) 0.015(4) 0.004(4)
C21 0.015(5) 0.030(6) 0.052(6) 0.007(5) 0.013(4) 0.012(4)
C22 0.023(5) 0.017(5) 0.021(5) 0.002(4) 0.003(4) 0.002(4)
C23 0.024(5) 0.011(5) 0.033(5) 0.002(4) 0.004(4) -0.001(4)
C24 0.043(6) 0.026(6) 0.022(5) -0.001(4) 0.007(4) 0.000(5)
C25 0.029(5) 0.031(6) 0.021(5) 0.001(4) 0.014(4) 0.010(4)
C26 0.047(6) 0.026(6) 0.023(5) 0.008(4) 0.015(4) 0.015(5)
C27 0.032(6) 0.048(7) 0.032(5) 0.008(5) 0.011(5) 0.007(5)
C28 0.043(6) 0.035(6) 0.034(5) -0.001(4) 0.022(5) 0.009(5)
C29 0.012(5) 0.015(5) 0.026(5) 0.004(4) 0.002(4) -0.001(4)
C30 0.027(5) 0.026(6) 0.018(4) 0.001(4) 0.012(4) 0.000(4)
C31 0.022(5) 0.017(5) 0.022(4) -0.009(4) 0.005(4) 0.003(4)
C32 0.026(5) 0.015(5) 0.042(5) -0.002(4) 0.029(4) -0.002(4)
C33 0.039(6) 0.027(6) 0.037(5) 0.010(4) 0.014(5) -0.001(5)
C34 0.034(6) 0.018(6) 0.059(6) 0.013(5) 0.027(5) 0.004(4)
C35 0.041(6) 0.028(6) 0.057(6) -0.002(5) 0.033(5) -0.007(5)
C36 0.015(5) 0.012(5) 0.018(4) 0.005(4) 0.001(4) 0.000(4)
C37 0.027(5) 0.011(5) 0.023(5) 0.010(4) 0.008(4) 0.001(4)
C38 0.018(5) 0.022(6) 0.038(5) 0.005(4) 0.014(4) 0.001(4)
C39 0.036(6) 0.019(6) 0.030(5) 0.003(4) 0.005(4) 0.003(4)
C40 0.032(6) 0.049(7) 0.023(5) -0.002(5) -0.004(4) -0.002(5)
C41 0.027(6) 0.079(9) 0.041(6) -0.014(6) -0.007(5) 0.021(6)
C42 0.055(7) 0.035(7) 0.025(5) 0.014(4) -0.001(5) -0.002(5)
C43 0.069(9) 0.068(9) 0.057(8) 0.026(7) 0.033(7) 0.018(7)
C44 0.030(7) 0.069(9) 0.086(9) 0.004(7) 0.012(7) 0.002(6)
C45 0.056(8) 0.048(8) 0.056(7) -0.013(6) 0.006(7) 0.005(6)
C46 0.086(12) 0.054(10) 0.137(14) -0.033(10) 0.038(12) -0.015(8)
C47 0.104(14) 0.155(18) 0.101(14) -0.069(13) 0.058(12) -0.085(13)
C48 0.101(14) 0.167(19) 0.067(11) 0.000(11) 0.006(10) -0.013(13)
C49 0.063(11) 0.114(14) 0.118(15) 0.016(12) 0.007(10) 0.020(10)
C50 0.119(18) 0.135(19) 0.18(2) -0.034(16) 0.115(18) -0.011(14)
C51 0.17(2) 0.094(15) 0.073(11) 0.009(10) 0.047(12) -0.061(14)
C52 0.102(13) 0.134(18) 0.081(12) 0.044(11) 0.063(11) 0.056(13)
C53 0.078(12) 0.16(2) 0.110(15) -0.073(17) 0.057(11) -0.030(16)
C54 0.15(2) 0.056(13) 0.25(3) -0.044(15) 0.18(2) -0.035(13)
C55 0.087(14) 0.14(2) 0.127(15) 0.073(14) 0.087(13) 0.065(14)
C56 0.044(8) 0.189(19) 0.046(8) -0.031(12) 0.028(7) -0.028(11)
C57 0.123(14) 0.049(10) 0.128(13) -0.029(10) 0.093(12) -0.017(9)
C58 0.044(7) 0.058(9) 0.059(8) 0.014(6) 0.010(6) 0.002(6)
C59 0.061(8) 0.088(10) 0.060(8) 0.043(7) 0.051(7) 0.036(7)
C60 0.082(10) 0.066(9) 0.054(7) -0.010(6) 0.036(8) 0.003(8)
C61 0.059(8) 0.055(9) 0.084(9) -0.012(7) 0.036(8) -0.009(6)
C62 0.059(9) 0.078(10) 0.081(9) 0.012(8) 0.047(8) 0.002(7)
C63 0.086(10) 0.044(8) 0.050(7) 0.008(6) 0.030(8) 0.029(7)
N1 0.020(4) 0.011(4) 0.026(4) -0.001(3) 0.014(3) 0.000(3)
N2 0.027(4) 0.004(4) 0.032(4) 0.002(3) 0.020(3) 0.002(3)
N3 0.030(4) 0.014(4) 0.023(4) 0.004(3) 0.014(3) 0.005(3)
N4 0.026(4) 0.016(4) 0.020(4) -0.001(3) 0.007(3) 0.001(3)
N5 0.022(4) 0.012(4) 0.033(4) -0.001(3) 0.013(3) 0.003(3)
N6 0.014(4) 0.022(5) 0.025(4) -0.002(3) 0.010(3) 0.002(3)
N7 0.024(4) 0.018(4) 0.028(4) 0.004(3) 0.016(3) 0.005(3)
N8 0.022(4) 0.020(5) 0.022(4) -0.002(3) 0.003(3) 0.001(3)
N9 0.016(4) 0.013(4) 0.024(4) -0.006(3) 0.011(3) 0.001(3)
N10 0.015(4) 0.019(5) 0.030(4) -0.002(3) 0.009(3) 0.001(3)
N11 0.017(4) 0.020(4) 0.026(4) -0.001(3) 0.011(3) 0.009(3)
N12 0.029(4) 0.030(5) 0.021(4) -0.004(3) 0.011(3) -0.005(4)
S1 0.0246(12) 0.0212(14) 0.0240(11) -0.0004(9) 0.0137(10) 0.0015(10)
S2 0.0350(14) 0.0229(14) 0.0225(11) 0.0021(10) 0.0108(10) 0.0047(11)
S3 0.0216(12) 0.0156(13) 0.0366(12) 0.0015(10) 0.0099(10) 0.0004(10)
S4 0.0300(13) 0.0220(14) 0.0253(11) -0.0004(10) 0.0105(10) -0.0007(11)
S5 0.0284(13) 0.0207(14) 0.0440(14) 0.0073(11) 0.0219(11) 0.0079(11)
S6 0.0346(14) 0.0244(15) 0.0259(12) 0.0003(10) 0.0177(10) 0.0017(11)

loop_
_atom_type_symbol
_atom_type_description
_atom_type_scat_dispersion_real
_atom_type_scat_dispersion_imag
_atom_type_scat_source
C C 0.0033 0.0016 'International Tables Vol C Tables 4.2.6.8 and 6.1.1.4'
H H 0.0000 0.0000 'International Tables Vol C Tables 4.2.6.8 and 6.1.1.4'
B B 0.0013 0.0007 'International Tables Vol C Tables 4.2.6.8 and 6.1.1.4'
S S 0.1246 0.1234 'International Tables Vol C Tables 4.2.6.8 and 6.1.1.4'
Au Au -2.0133 8.8022 'International Tables Vol C Tables 4.2.6.8 and 6.1.1.4'
N N 0.0061 0.0033 'International Tables Vol C Tables 4.2.6.8 and 6.1.1.4'

loop_
_geom_angle_atom_site_label_1
_geom_angle_atom_site_label_2
_geom_angle_atom_site_label_3
_geom_angle
_geom_angle_site_symmetry_1
_geom_angle_site_symmetry_3
_geom_angle_publ_flag
S1 Au1 S6 173.51(7) . . ?
S1 Au1 H2A 108.4 . . ?
S6 Au1 H2A 75.6 . . ?
S1 Au1 H1 70.7 . . ?
S6 Au1 H1 114.0 . . ?
H2A Au1 H1 101.5 . . ?
S3 Au2 S4 176.94(8) . . ?
S3 Au2 H2A 123.3 . . ?
S4 Au2 H2A 59.4 . . ?
S3 Au2 H1 58.9 . . ?
S4 Au2 H1 123.7 . . ?
H2A Au2 H1 87.4 . . ?
N3 B1 N2 113.6(7) . . ?
N3 B1 N5 107.5(7) . . ?
N2 B1 N5 109.3(6) . . ?
N9 B2 N7 112.5(6) . . ?
N9 B2 N11 111.4(6) . . ?
N7 B2 N11 106.5(6) . . ?
N2 C1 N1 107.8(6) . . ?
N2 C1 S1 124.9(6) . . ?
N1 C1 S1 127.1(6) . . ?
C3 C2 N2 108.4(7) . . ?
C2 C3 N1 107.4(7) . . ?
N1 C4 C7 108.3(6) . . ?
N1 C4 C6 108.6(6) . . ?
C7 C4 C6 109.4(7) . . ?
N1 C4 C5 110.0(6) . . ?
C7 C4 C5 108.5(7) . . ?
C6 C4 C5 111.9(7) . . ?
N4 C8 N3 107.0(7) . . ?
N4 C8 S2 129.0(7) . . ?
N3 C8 S2 124.1(6) . . ?
C10 C9 N3 110.5(8) . . ?
C9 C10 N4 107.1(7) . . ?
C14 C11 N4 110.8(7) . . ?
C14 C11 C12 109.3(7) . . ?
N4 C11 C12 108.6(7) . . ?
C14 C11 C13 112.7(8) . . ?
N4 C11 C13 107.0(7) . . ?
C12 C11 C13 108.2(7) . . ?
N5 C15 N6 108.3(7) . . ?
N5 C15 S3 126.2(6) . . ?
N6 C15 S3 125.5(6) . . ?
C17 C16 N5 108.2(7) . . ?
C16 C17 N6 108.1(7) . . ?
N6 C18 C21 109.5(6) . . ?
N6 C18 C20 109.0(6) . . ?
C21 C18 C20 108.9(7) . . ?
N6 C18 C19 110.2(6) . . ?
C21 C18 C19 107.3(6) . . ?
C20 C18 C19 111.9(7) . . ?
N8 C22 N7 108.6(7) . . ?
N8 C22 S4 126.8(6) . . ?
N7 C22 S4 124.4(6) . . ?
C24 C23 N7 107.7(7) . . ?
C23 C24 N8 107.4(7) . . ?
C26 C25 N8 109.8(6) . . ?
C26 C25 C27 112.6(7) . . ?
N8 C25 C27 108.5(6) . . ?
C26 C25 C28 108.3(7) . . ?
N8 C25 C28 108.2(7) . . ?
C27 C25 C28 109.3(7) . . ?
N10 C29 N9 106.3(7) . . ?
N10 C29 S5 128.6(6) . . ?
N9 C29 S5 124.9(6) . . ?
C31 C30 N9 108.7(7) . . ?
C30 C31 N10 107.1(7) . . ?
C33 C32 N10 111.3(6) . . ?
C33 C32 C34 113.7(7) . . ?
N10 C32 C34 106.9(6) . . ?
C33 C32 C35 108.4(7) . . ?
N10 C32 C35 107.7(6) . . ?
C34 C32 C35 108.7(7) . . ?
N11 C36 N12 107.9(7) . . ?
N11 C36 S6 124.9(6) . . ?
N12 C36 S6 127.1(6) . . ?
C38 C37 N11 107.4(7) . . ?
C37 C38 N12 107.6(7) . . ?
N12 C39 C40 108.9(6) . . ?
N12 C39 C42 108.6(7) . . ?
C40 C39 C42 112.8(7) . . ?
N12 C39 C41 108.5(7) . . ?
C40 C39 C41 108.8(8) . . ?
C42 C39 C41 109.3(8) . . ?
C44 C43 C45 120.6(11) . 2_556 ?
C43 C44 C45 120.1(10) . . ?
C44 C45 C43 119.3(10) . 2_556 ?
C51 C46 C47 119.5(16) . . ?
C46 C47 C48 115.8(15) . . ?
C49 C48 C47 118.5(15) . . ?
C50 C49 C48 121.8(18) . . ?
C51 C50 C49 120(2) . . ?
C50 C51 C46 124(2) . . ?
C53 C52 C57 119.5(17) . . ?
C54 C53 C52 126(2) . . ?
C53 C54 C55 119(2) . . ?
C54 C55 C56 120.8(17) . . ?
C55 C56 C57 115.4(13) . . ?
C52 C57 C56 119.9(14) . . ?
C59 C58 C63 118.3(11) . . ?
C58 C59 C60 120.4(10) . . ?
C61 C60 C59 119.4(11) . . ?
C60 C61 C62 120.3(12) . . ?
C63 C62 C61 120.3(11) . . ?
C62 C63 C58 121.3(11) . . ?
C1 N1 C3 107.3(6) . . ?
C1 N1 C4 127.8(6) . . ?
C3 N1 C4 124.9(6) . . ?
C1 N2 C2 109.1(7) . . ?
C1 N2 B1 124.0(7) . . ?
C2 N2 B1 126.8(7) . . ?
C8 N3 C9 106.9(6) . . ?
C8 N3 B1 132.2(7) . . ?
C9 N3 B1 120.3(7) . . ?
C8 N4 C10 108.5(7) . . ?
C8 N4 C11 126.3(7) . . ?
C10 N4 C11 125.0(7) . . ?
C15 N5 C16 108.1(7) . . ?
C15 N5 B1 126.9(7) . . ?
C16 N5 B1 123.7(7) . . ?
C15 N6 C17 107.4(7) . . ?
C15 N6 C18 128.8(7) . . ?
C17 N6 C18 123.8(7) . . ?
C22 N7 C23 107.9(6) . . ?
C22 N7 B2 127.3(7) . . ?
C23 N7 B2 124.6(7) . . ?
C22 N8 C24 108.4(7) . . ?
C22 N8 C25 127.8(7) . . ?
C24 N8 C25 123.8(7) . . ?
C29 N9 C30 108.4(7) . . ?
C29 N9 B2 130.4(7) . . ?
C30 N9 B2 119.4(7) . . ?
C29 N10 C31 109.5(7) . . ?
C29 N10 C32 125.6(7) . . ?
C31 N10 C32 124.9(7) . . ?
C36 N11 C37 109.2(6) . . ?
C36 N11 B2 126.3(6) . . ?
C37 N11 B2 124.4(6) . . ?
C36 N12 C38 107.8(6) . . ?
C36 N12 C39 127.7(7) . . ?
C38 N12 C39 124.5(7) . . ?
C1 S1 Au1 101.3(3) . . ?
C15 S3 Au2 106.5(3) . . ?
C22 S4 Au2 105.9(3) . . ?
C36 S6 Au1 103.1(3) . . ?

loop_
_geom_bond_atom_site_label_1
_geom_bond_atom_site_label_2
_geom_bond_distance
_geom_bond_site_symmetry_2
_geom_bond_publ_flag
Au1 S1 2.291(2) . ?
Au1 S6 2.295(2) . ?
Au1 H2A 2.9637 . ?
Au1 H1 2.9638 . ?
Au2 S3 2.291(2) . ?
Au2 S4 2.299(2) . ?
Au2 H2A 3.2665 . ?
Au2 H1 3.3779 . ?
B1 N3 1.524(11) . ?
B1 N2 1.546(11) . ?
B1 N5 1.576(11) . ?
B2 N9 1.536(10) . ?
B2 N7 1.552(10) . ?
B2 N11 1.570(10) . ?
C1 N2 1.339(9) . ?
C1 N1 1.369(9) . ?
C1 S1 1.731(7) . ?
C2 C3 1.342(10) . ?
C2 N2 1.360(9) . ?
C3 N1 1.390(9) . ?
C4 N1 1.498(9) . ?
C4 C7 1.516(10) . ?
C4 C6 1.531(10) . ?
C4 C5 1.531(11) . ?
C8 N4 1.364(9) . ?
C8 N3 1.368(9) . ?
C8 S2 1.701(8) . ?
C9 C10 1.307(11) . ?
C9 N3 1.374(9) . ?
C10 N4 1.382(10) . ?
C11 C14 1.494(11) . ?
C11 N4 1.499(10) . ?
C11 C12 1.514(10) . ?
C11 C13 1.536(11) . ?
C15 N5 1.341(9) . ?
C15 N6 1.366(9) . ?
C15 S3 1.740(8) . ?
C16 C17 1.335(10) . ?
C16 N5 1.381(9) . ?
C17 N6 1.380(9) . ?
C18 N6 1.491(9) . ?
C18 C21 1.513(10) . ?
C18 C20 1.530(10) . ?
C18 C19 1.531(10) . ?
C22 N8 1.348(9) . ?
C22 N7 1.355(9) . ?
C22 S4 1.738(8) . ?
C23 C24 1.357(11) . ?
C23 N7 1.390(9) . ?
C24 N8 1.387(10) . ?
C25 C26 1.510(10) . ?
C25 N8 1.512(9) . ?
C25 C27 1.528(11) . ?
C25 C28 1.531(11) . ?
C29 N10 1.360(9) . ?
C29 N9 1.369(9) . ?
C29 S5 1.677(8) . ?
C30 C31 1.336(10) . ?
C30 N9 1.381(9) . ?
C31 N10 1.383(9) . ?
C32 C33 1.500(10) . ?
C32 N10 1.507(9) . ?
C32 C34 1.526(11) . ?
C32 C35 1.546(10) . ?
C36 N11 1.347(9) . ?
C36 N12 1.356(9) . ?
C36 S6 1.724(8) . ?
C37 C38 1.356(10) . ?
C37 N11 1.367(9) . ?
C38 N12 1.386(9) . ?
C39 N12 1.491(9) . ?
C39 C40 1.508(11) . ?
C39 C42 1.526(11) . ?
C39 C41 1.538(12) . ?
C43 C44 1.350(13) . ?
C43 C45 1.379(14) 2_556 ?
C44 C45 1.369(14) . ?
C45 C43 1.379(14) 2_556 ?
C46 C51 1.358(18) . ?
C46 C47 1.384(19) . ?
C47 C48 1.42(2) . ?
C48 C49 1.389(19) . ?
C49 C50 1.29(2) . ?
C50 C51 1.28(2) . ?
C52 C53 1.276(19) . ?
C52 C57 1.328(18) . ?
C53 C54 1.27(2) . ?
C54 C55 1.34(2) . ?
C55 C56 1.38(2) . ?
C56 C57 1.402(18) . ?
C58 C59 1.357(14) . ?
C58 C63 1.359(14) . ?
C59 C60 1.376(14) . ?
C60 C61 1.343(14) . ?
C61 C62 1.344(14) . ?
C62 C63 1.335(14) . ?

loop_
_geom_torsion_atom_site_label_1
_geom_torsion_atom_site_label_2
_geom_torsion_atom_site_label_3
_geom_torsion_atom_site_label_4
_geom_torsion
_geom_torsion_site_symmetry_1
_geom_torsion_site_symmetry_2
_geom_torsion_site_symmetry_3
_geom_torsion_site_symmetry_4
_geom_torsion_publ_flag
N2 C2 C3 N1 -0.1(9) . . . . ?
N3 C9 C10 N4 0.1(10) . . . . ?
N5 C16 C17 N6 0.3(9) . . . . ?
N7 C23 C24 N8 1.8(9) . . . . ?
N9 C30 C31 N10 0.9(8) . . . . ?
N11 C37 C38 N12 -2.4(9) . . . . ?
C45 C43 C44 C45 -2.8(16) 2_556 . . . ?
C43 C44 C45 C43 2.4(15) . . . 2_556 ?
C51 C46 C47 C48 1(2) . . . . ?
C46 C47 C48 C49 2(2) . . . . ?
C47 C48 C49 C50 -4(3) . . . . ?
C48 C49 C50 C51 2(3) . . . . ?
C49 C50 C51 C46 2(3) . . . . ?
C47 C46 C51 C50 -3(3) . . . . ?
C57 C52 C53 C54 -4(3) . . . . ?
C52 C53 C54 C55 3(3) . . . . ?
C53 C54 C55 C56 1(3) . . . . ?
C54 C55 C56 C57 -3(2) . . . . ?
C53 C52 C57 C56 2(2) . . . . ?
C55 C56 C57 C52 2(2) . . . . ?
C63 C58 C59 C60 0.5(16) . . . . ?
C58 C59 C60 C61 -0.2(18) . . . . ?
C59 C60 C61 C62 -1.2(18) . . . . ?
C60 C61 C62 C63 2.2(19) . . . . ?
C61 C62 C63 C58 -1.8(18) . . . . ?
C59 C58 C63 C62 0.5(17) . . . . ?
N2 C1 N1 C3 -0.1(8) . . . . ?
S1 C1 N1 C3 175.0(6) . . . . ?
N2 C1 N1 C4 178.7(7) . . . . ?
S1 C1 N1 C4 -6.2(11) . . . . ?
C2 C3 N1 C1 0.1(9) . . . . ?
C2 C3 N1 C4 -178.7(7) . . . . ?
C7 C4 N1 C1 -171.2(7) . . . . ?
C6 C4 N1 C1 70.1(9) . . . . ?
C5 C4 N1 C1 -52.7(10) . . . . ?
C7 C4 N1 C3 7.4(10) . . . . ?
C6 C4 N1 C3 -111.3(8) . . . . ?
C5 C4 N1 C3 125.9(8) . . . . ?
N1 C1 N2 C2 0.0(8) . . . . ?
S1 C1 N2 C2 -175.1(6) . . . . ?
N1 C1 N2 B1 -178.7(7) . . . . ?
S1 C1 N2 B1 6.2(11) . . . . ?
C3 C2 N2 C1 0.0(9) . . . . ?
C3 C2 N2 B1 178.7(7) . . . . ?
N3 B1 N2 C1 -67.2(10) . . . . ?
N5 B1 N2 C1 172.7(7) . . . . ?
N3 B1 N2 C2 114.4(8) . . . . ?
N5 B1 N2 C2 -5.8(11) . . . . ?
N4 C8 N3 C9 2.2(8) . . . . ?
S2 C8 N3 C9 -178.2(6) . . . . ?
N4 C8 N3 B1 -168.9(8) . . . . ?
S2 C8 N3 B1 10.7(12) . . . . ?
C10 C9 N3 C8 -1.5(10) . . . . ?
C10 C9 N3 B1 170.9(8) . . . . ?
N2 B1 N3 C8 -45.3(12) . . . . ?
N5 B1 N3 C8 75.9(10) . . . . ?
N2 B1 N3 C9 144.6(7) . . . . ?
N5 B1 N3 C9 -94.2(8) . . . . ?
N3 C8 N4 C10 -2.1(9) . . . . ?
S2 C8 N4 C10 178.3(6) . . . . ?
N3 C8 N4 C11 172.8(7) . . . . ?
S2 C8 N4 C11 -6.8(12) . . . . ?
C9 C10 N4 C8 1.3(10) . . . . ?
C9 C10 N4 C11 -173.7(7) . . . . ?
C14 C11 N4 C8 63.0(10) . . . . ?
C12 C11 N4 C8 -176.9(7) . . . . ?
C13 C11 N4 C8 -60.3(10) . . . . ?
C14 C11 N4 C10 -122.9(8) . . . . ?
C12 C11 N4 C10 -2.8(11) . . . . ?
C13 C11 N4 C10 113.8(9) . . . . ?
N6 C15 N5 C16 1.4(8) . . . . ?
S3 C15 N5 C16 179.8(6) . . . . ?
N6 C15 N5 B1 -165.7(7) . . . . ?
S3 C15 N5 B1 12.7(11) . . . . ?
C17 C16 N5 C15 -1.1(9) . . . . ?
C17 C16 N5 B1 166.5(7) . . . . ?
N3 B1 N5 C15 137.0(8) . . . . ?
N2 B1 N5 C15 -99.2(9) . . . . ?
N3 B1 N5 C16 -28.3(10) . . . . ?
N2 B1 N5 C16 95.5(9) . . . . ?
N5 C15 N6 C17 -1.2(8) . . . . ?
S3 C15 N6 C17 -179.6(6) . . . . ?
N5 C15 N6 C18 176.6(7) . . . . ?
S3 C15 N6 C18 -1.8(11) . . . . ?
C16 C17 N6 C15 0.5(9) . . . . ?
C16 C17 N6 C18 -177.4(7) . . . . ?
C21 C18 N6 C15 -175.1(7) . . . . ?
C20 C18 N6 C15 65.8(10) . . . . ?
C19 C18 N6 C15 -57.4(10) . . . . ?
C21 C18 N6 C17 2.3(10) . . . . ?
C20 C18 N6 C17 -116.7(8) . . . . ?
C19 C18 N6 C17 120.1(8) . . . . ?
N8 C22 N7 C23 2.0(9) . . . . ?
S4 C22 N7 C23 176.8(6) . . . . ?
N8 C22 N7 B2 176.6(7) . . . . ?
S4 C22 N7 B2 -8.6(11) . . . . ?
C24 C23 N7 C22 -2.4(9) . . . . ?
C24 C23 N7 B2 -177.1(7) . . . . ?
N9 B2 N7 C22 149.7(7) . . . . ?
N11 B2 N7 C22 -87.9(9) . . . . ?
N9 B2 N7 C23 -36.6(10) . . . . ?
N11 B2 N7 C23 85.8(9) . . . . ?
N7 C22 N8 C24 -0.9(9) . . . . ?
S4 C22 N8 C24 -175.6(6) . . . . ?
N7 C22 N8 C25 -179.6(7) . . . . ?
S4 C22 N8 C25 5.7(12) . . . . ?
C23 C24 N8 C22 -0.6(9) . . . . ?
C23 C24 N8 C25 178.2(7) . . . . ?
C26 C25 N8 C22 -62.7(10) . . . . ?
C27 C25 N8 C22 60.7(10) . . . . ?
C28 C25 N8 C22 179.2(7) . . . . ?
C26 C25 N8 C24 118.7(8) . . . . ?
C27 C25 N8 C24 -117.8(8) . . . . ?
C28 C25 N8 C24 0.7(10) . . . . ?
N10 C29 N9 C30 -1.4(8) . . . . ?
S5 C29 N9 C30 175.4(6) . . . . ?
N10 C29 N9 B2 162.7(7) . . . . ?
S5 C29 N9 B2 -20.5(11) . . . . ?
C31 C30 N9 C29 0.3(8) . . . . ?
C31 C30 N9 B2 -165.8(6) . . . . ?
N7 B2 N9 C29 86.7(9) . . . . ?
N11 B2 N9 C29 -32.9(11) . . . . ?
N7 B2 N9 C30 -110.6(8) . . . . ?
N11 B2 N9 C30 129.8(7) . . . . ?
N9 C29 N10 C31 2.0(8) . . . . ?
S5 C29 N10 C31 -174.7(6) . . . . ?
N9 C29 N10 C32 -177.6(6) . . . . ?
S5 C29 N10 C32 5.8(11) . . . . ?
C30 C31 N10 C29 -1.8(8) . . . . ?
C30 C31 N10 C32 177.8(7) . . . . ?
C33 C32 N10 C29 50.6(10) . . . . ?
C34 C32 N10 C29 -74.1(9) . . . . ?
C35 C32 N10 C29 169.2(7) . . . . ?
C33 C32 N10 C31 -128.9(7) . . . . ?
C34 C32 N10 C31 106.4(8) . . . . ?
C35 C32 N10 C31 -10.2(10) . . . . ?
N12 C36 N11 C37 -1.6(9) . . . . ?
S6 C36 N11 C37 -178.2(6) . . . . ?
N12 C36 N11 B2 179.8(7) . . . . ?
S6 C36 N11 B2 3.2(11) . . . . ?
C38 C37 N11 C36 2.5(9) . . . . ?
C38 C37 N11 B2 -178.9(7) . . . . ?
N9 B2 N11 C36 -56.6(10) . . . . ?
N7 B2 N11 C36 -179.7(7) . . . . ?
N9 B2 N11 C37 125.1(7) . . . . ?
N7 B2 N11 C37 2.0(10) . . . . ?
N11 C36 N12 C38 0.1(9) . . . . ?
S6 C36 N12 C38 176.6(6) . . . . ?
N11 C36 N12 C39 -179.2(7) . . . . ?
S6 C36 N12 C39 -2.7(12) . . . . ?
C37 C38 N12 C36 1.4(9) . . . . ?
C37 C38 N12 C39 -179.3(7) . . . . ?
C40 C39 N12 C36 -58.3(11) . . . . ?
C42 C39 N12 C36 64.8(10) . . . . ?
C41 C39 N12 C36 -176.5(8) . . . . ?
C40 C39 N12 C38 122.5(8) . . . . ?
C42 C39 N12 C38 -114.4(9) . . . . ?
C41 C39 N12 C38 4.3(11) . . . . ?
N2 C1 S1 Au1 -74.6(7) . . . . ?
N1 C1 S1 Au1 111.1(7) . . . . ?
S6 Au1 S1 C1 -170.0(7) . . . . ?
H2A Au1 S1 C1 -42.9 . . . . ?
H1 Au1 S1 C1 53.2 . . . . ?
N5 C15 S3 Au2 53.2(7) . . . . ?
N6 C15 S3 Au2 -128.7(6) . . . . ?
S4 Au2 S3 C15 86.5(15) . . . . ?
H2A Au2 S3 C15 -122.8 . . . . ?
H1 Au2 S3 C15 -60.2 . . . . ?
N8 C22 S4 Au2 -120.9(7) . . . . ?
N7 C22 S4 Au2 65.2(7) . . . . ?
S3 Au2 S4 C22 89.5(15) . . . . ?
H2A Au2 S4 C22 -62.1 . . . . ?
H1 Au2 S4 C22 -124.8 . . . . ?
N11 C36 S6 Au1 -66.5(7) . . . . ?
N12 C36 S6 Au1 117.6(7) . . . . ?
S1 Au1 S6 C36 176.4(7) . . . . ?
H2A Au1 S6 C36 47.8 . . . . ?
H1 Au1 S6 C36 -48.6 . . . . ?
